data_4333579
loop_
_publ_author_name
'Ioannis Spanopoulos'
'Pantelis Xydias'
'Christos D. Malliakas'
'Pantelis N. Trikalitis'

_publ_section_title
;
 A Straight Forward Route for the Development of Metal-Organic Frameworks
 Functionalized with Aromatic -OH Groups: Synthesis, Characterization, and
 Gas (N2, Ar, H2, CO2, CH4, NH3) Sorption Properties
;
_journal_name_full 'Inorganic Chemistry'
_journal_page_first 855
_journal_page_last 862
_journal_paper_doi 10.1021/ic302010e
_journal_volume 52
_journal_year 2013
_chemical_formula_sum 'C40 H46 N4 O12 S2'
_chemical_formula_weight 838.93
_chemical_name_systematic
; 
 ? 
;
_space_group_IT_number 15
_symmetry_cell_setting monoclinic
_symmetry_space_group_name_Hall '-C 2yc'
_symmetry_space_group_name_H-M 'C 1 2/c 1'
_atom_sites_solution_hydrogens geom
_atom_sites_solution_primary direct
_atom_sites_solution_secondary difmap
_audit_creation_method SHELXL-97
_cell_angle_alpha 90.00
_cell_angle_beta 99.244(9)
_cell_angle_gamma 90.00
_cell_formula_units_Z 4
_cell_length_a 24.047(3)
_cell_length_b 5.8126(4)
_cell_length_c 28.807(3)
_cell_measurement_reflns_used 2972
_cell_measurement_temperature 100(2)
_cell_measurement_theta_max 29.33
_cell_measurement_theta_min 2.41
_cell_volume 3974.2(7)
_computing_cell_refinement 'STOE X-AREA'
_computing_data_collection 'STOE X-AREA'
_computing_data_reduction 'STOE X-RED'
_computing_structure_refinement 'SHELXL-97 (Sheldrick, 2008)'
_computing_structure_solution 'SHELXS-97 (Sheldrick, 2008)'
_diffrn_ambient_temperature 100(2)
_diffrn_measured_fraction_theta_full 0.930
_diffrn_measured_fraction_theta_max 0.930
_diffrn_measurement_device_type 'STOE IPDS 2'
_diffrn_measurement_method 'rotation method'
_diffrn_radiation_monochromator graphite
_diffrn_radiation_source 'fine-focus sealed tube'
_diffrn_radiation_type MoK\a
_diffrn_radiation_wavelength 0.71073
_diffrn_reflns_av_R_equivalents 0.1042
_diffrn_reflns_av_sigmaI/netI 0.1329
_diffrn_reflns_limit_h_max 23
_diffrn_reflns_limit_h_min -28
_diffrn_reflns_limit_k_max 6
_diffrn_reflns_limit_k_min -6
_diffrn_reflns_limit_l_max 34
_diffrn_reflns_limit_l_min -34
_diffrn_reflns_number 6229
_diffrn_reflns_theta_full 25.00
_diffrn_reflns_theta_max 25.00
_diffrn_reflns_theta_min 2.41
_exptl_absorpt_coefficient_mu 0.203
_exptl_absorpt_correction_T_max 0.9406
_exptl_absorpt_correction_T_min 0.8004
_exptl_absorpt_correction_type integration
_exptl_crystal_density_diffrn 1.402
_exptl_crystal_F_000 1768
_exptl_crystal_size_max 0.33
_exptl_crystal_size_mid 0.21
_exptl_crystal_size_min 0.07
_refine_diff_density_max 0.723
_refine_diff_density_min -0.516
_refine_diff_density_rms 0.089
_refine_ls_extinction_method none
_refine_ls_goodness_of_fit_ref 1.012
_refine_ls_hydrogen_treatment constr
_refine_ls_matrix_type full
_refine_ls_number_parameters 263
_refine_ls_number_reflns 3252
_refine_ls_number_restraints 0
_refine_ls_restrained_S_all 1.012
_refine_ls_R_factor_all 0.1687
_refine_ls_R_factor_gt 0.0987
_refine_ls_shift/su_max 0.000
_refine_ls_shift/su_mean 0.000
_refine_ls_structure_factor_coef Fsqd
_refine_ls_weighting_details 'calc w=1/[\s^2^(Fo^2^)+(0.1470P)^2^+7.7245P] where P=(Fo^2^+2Fc^2^)/3'
_refine_ls_weighting_scheme calc
_refine_ls_wR_factor_gt 0.2352
_refine_ls_wR_factor_ref 0.2757
_reflns_number_gt 1900
_reflns_number_total 3252
_reflns_threshold_expression >2sigma(I)
_cod_data_source_file ic302010e_si_002_4.cif
_cod_data_source_block H2STPDC
_cod_original_sg_symbol_H-M 'C 2/c'
_cod_database_code 4333579

loop_
_symmetry_equiv_pos_as_xyz
'x, y, z'
'-x, y, -z+1/2'
'x+1/2, y+1/2, z'
'-x+1/2, y+1/2, -z+1/2'
'-x, -y, -z'
'x, -y, z-1/2'
'-x+1/2, -y+1/2, -z'
'x+1/2, -y+1/2, z-1/2'

loop_
_atom_site_label
_atom_site_type_symbol
_atom_site_fract_x
_atom_site_fract_y
_atom_site_fract_z
_atom_site_U_iso_or_equiv
_atom_site_adp_type
_atom_site_occupancy
_atom_site_symmetry_multiplicity
_atom_site_calc_flag
_atom_site_refinement_flags
S1 S 0.14827(7) 0.5871(3) -0.01400(6) 0.0238(5) Uani 1 1 d .
O1 O 0.0970(2) 0.4680(9) -0.00894(19) 0.0358(13) Uani 1 1 d .
O2 O 0.1757(3) 1.2279(11) 0.1687(2) 0.0546(19) Uani 1 1 d .
O4 O 0.1155(2) 1.2834(9) 0.10278(18) 0.0389(14) Uani 1 1 d .
H4 H 0.1060 1.3938 0.1174 0.058 Uiso 1 1 calc R
O5 O 0.1467(2) 0.7384(9) -0.05337(17) 0.0345(13) Uani 1 1 d .
O6 O 0.1401(3) 0.8867(11) 0.3473(2) 0.0573(18) Uani 1 1 d .
O7 O 0.0320(6) 0.9973(18) 0.1899(3) 0.114(4) Uani 1 1 d .
N1 N 0.0382(3) 0.7469(14) 0.1227(2) 0.051(2) Uani 1 1 d .
N2 N 0.1516(4) 0.6786(15) 0.2822(3) 0.057(2) Uani 1 1 d .
C1 C 0.2118(3) 0.2234(11) -0.0426(2) 0.0236(15) Uani 1 1 d .
H1 H 0.1864 0.2091 -0.0705 0.028 Uiso 1 1 calc R
C2 C 0.1572(3) 1.1784(13) 0.1283(3) 0.0306(16) Uani 1 1 d .
C3 C 0.2251(3) 0.6103(12) 0.0613(2) 0.0242(14) Uani 1 1 d .
C4 C 0.2047(3) 0.3861(11) -0.0101(2) 0.0203(14) Uani 1 1 d .
C5 C 0.1765(3) 0.7244(11) 0.0395(2) 0.0254(15) Uani 1 1 d .
C6 C 0.2417(3) 0.4207(11) 0.0327(2) 0.0225(14) Uani 1 1 d .
C7 C 0.1538(3) 0.9130(12) 0.0593(2) 0.0248(14) Uani 1 1 d .
H7 H 0.1223 0.9892 0.0436 0.030 Uiso 1 1 calc R
C8 C 0.1804(3) 0.9837(11) 0.1038(2) 0.0245(14) Uani 1 1 d .
C9 C 0.2508(3) 0.6839(12) 0.1052(2) 0.0272(15) Uani 1 1 d .
H9 H 0.2828 0.6099 0.1207 0.033 Uiso 1 1 calc R
C10 C 0.2283(3) 0.8671(12) 0.1255(2) 0.0285(16) Uani 1 1 d .
H10 H 0.2457 0.9161 0.1551 0.034 Uiso 1 1 calc R
C11 C -0.0211(4) 1.0648(14) 0.1083(3) 0.042(2) Uani 1 1 d .
H11A H -0.0129 1.2282 0.1105 0.051 Uiso 1 1 calc R
H11B H -0.0594 1.0389 0.1136 0.051 Uiso 1 1 calc R
C12 C 0.0189(3) 0.9344(10) 0.1410(2) 0.0225(14) Uani 1 1 d .
C13 C 0.0135(3) 0.7279(14) 0.0719(3) 0.0384(19) Uani 1 1 d .
H13A H -0.0153 0.6096 0.0668 0.046 Uiso 1 1 calc R
H13B H 0.0424 0.6935 0.0529 0.046 Uiso 1 1 calc R
C14 C 0.0708(3) 0.6082(10) 0.1461(2) 0.0192(14) Uani 1 1 d .
H14A H 0.0795 0.4861 0.1260 0.029 Uiso 1 1 calc R
H14B H 0.0531 0.5454 0.1709 0.029 Uiso 1 1 calc R
H14C H 0.1048 0.6860 0.1594 0.029 Uiso 1 1 calc R
C15 C -0.0118(4) 0.9672(15) 0.0604(3) 0.042(2) Uani 1 1 d .
H15A H -0.0472 0.9563 0.0390 0.050 Uiso 1 1 calc R
H15B H 0.0139 1.0635 0.0463 0.050 Uiso 1 1 calc R
C16 C 0.0953(4) 0.5096(16) 0.3292(3) 0.052(2) Uani 1 1 d .
H16A H 0.1142 0.4144 0.3546 0.063 Uiso 1 1 calc R
H16B H 0.0591 0.5574 0.3366 0.063 Uiso 1 1 calc R
C17 C 0.1316(4) 0.7188(18) 0.3211(3) 0.055(3) Uani 1 1 d .
C18 C 0.1927(5) 0.833(2) 0.2682(4) 0.075(3) Uani 1 1 d .
H18A H 0.2032 0.7798 0.2393 0.112 Uiso 1 1 calc R
H18B H 0.2254 0.8363 0.2922 0.112 Uiso 1 1 calc R
H18C H 0.1770 0.9843 0.2639 0.112 Uiso 1 1 calc R
C19 C 0.1387(5) 0.4678(16) 0.2596(3) 0.057(3) Uani 1 1 d .
H19A H 0.1703 0.3621 0.2652 0.068 Uiso 1 1 calc R
H19B H 0.1273 0.4876 0.2259 0.068 Uiso 1 1 calc R
C20 C 0.0887(6) 0.385(2) 0.2838(5) 0.080(4) Uani 1 1 d .
H20A H 0.0529 0.4226 0.2647 0.096 Uiso 1 1 calc R
H20B H 0.0905 0.2202 0.2890 0.096 Uiso 1 1 calc R

loop_
_atom_site_aniso_label
_atom_site_aniso_U_11
_atom_site_aniso_U_22
_atom_site_aniso_U_33
_atom_site_aniso_U_23
_atom_site_aniso_U_13
_atom_site_aniso_U_12
S1 0.0222(9) 0.0247(8) 0.0232(8) -0.0044(7) -0.0006(6) 0.0058(7)
O1 0.024(3) 0.038(3) 0.044(3) -0.013(2) 0.001(2) -0.006(2)
O2 0.064(4) 0.061(4) 0.033(3) -0.018(3) -0.010(3) 0.033(3)
O4 0.045(3) 0.035(3) 0.034(3) -0.011(2) -0.001(2) 0.017(3)
O5 0.041(3) 0.037(3) 0.024(2) 0.002(2) 0.000(2) 0.012(2)
O6 0.056(4) 0.058(4) 0.057(4) -0.030(3) 0.005(3) -0.018(3)
O7 0.163(10) 0.117(8) 0.061(5) -0.029(5) 0.014(6) 0.030(7)
N1 0.055(5) 0.066(5) 0.034(4) -0.007(3) 0.017(3) -0.008(4)
N2 0.061(5) 0.064(5) 0.044(4) 0.000(4) -0.003(4) 0.015(4)
C1 0.024(3) 0.025(4) 0.021(3) 0.002(3) 0.000(3) 0.001(3)
C2 0.033(4) 0.030(4) 0.029(4) -0.007(3) 0.004(3) 0.007(3)
C3 0.028(4) 0.025(3) 0.019(3) 0.002(3) -0.001(3) 0.003(3)
C4 0.023(3) 0.017(3) 0.021(3) 0.005(2) 0.000(2) 0.005(3)
C5 0.023(4) 0.022(3) 0.029(3) -0.002(3) -0.002(3) -0.002(3)
C6 0.022(3) 0.018(3) 0.026(3) -0.001(3) 0.001(3) -0.001(3)
C7 0.022(3) 0.026(3) 0.025(3) -0.002(3) 0.003(3) 0.007(3)
C8 0.027(4) 0.019(3) 0.029(3) -0.003(3) 0.007(3) 0.001(3)
C9 0.028(4) 0.027(3) 0.026(3) -0.001(3) 0.001(3) 0.004(3)
C10 0.034(4) 0.033(4) 0.018(3) -0.007(3) 0.002(3) 0.008(3)
C11 0.047(5) 0.030(4) 0.051(5) 0.003(4) 0.011(4) 0.011(4)
C12 0.029(4) 0.013(3) 0.026(3) -0.007(3) 0.004(3) 0.010(3)
C13 0.026(4) 0.047(5) 0.041(4) -0.008(4) 0.001(3) -0.003(4)
C14 0.021(3) 0.017(3) 0.016(3) 0.000(2) -0.008(2) 0.024(3)
C15 0.042(5) 0.050(5) 0.033(4) -0.004(4) 0.003(3) 0.002(4)
C16 0.051(6) 0.055(5) 0.052(5) -0.003(4) 0.012(4) -0.008(5)
C17 0.050(6) 0.072(7) 0.038(5) -0.016(5) -0.015(4) 0.016(5)
C18 0.059(7) 0.087(8) 0.083(8) 0.036(7) 0.021(6) 0.006(6)
C19 0.081(7) 0.049(6) 0.039(5) -0.015(4) 0.006(4) 0.013(5)
C20 0.076(8) 0.073(8) 0.087(9) -0.011(6) 0.005(7) -0.021(6)

loop_
_atom_type_symbol
_atom_type_description
_atom_type_scat_dispersion_real
_atom_type_scat_dispersion_imag
_atom_type_scat_source
C C 0.0033 0.0016 'International Tables Vol C Tables 4.2.6.8 and 6.1.1.4'
N N 0.0061 0.0033 'International Tables Vol C Tables 4.2.6.8 and 6.1.1.4'
O O 0.0106 0.0060 'International Tables Vol C Tables 4.2.6.8 and 6.1.1.4'
S S 0.1246 0.1234 'International Tables Vol C Tables 4.2.6.8 and 6.1.1.4'
H H 0.0000 0.0000 'International Tables Vol C Tables 4.2.6.8 and 6.1.1.4'

loop_
_geom_angle_atom_site_label_1
_geom_angle_atom_site_label_2
_geom_angle_atom_site_label_3
_geom_angle
_geom_angle_site_symmetry_1
_geom_angle_site_symmetry_3
O5 S1 O1 117.5(3) . .
O5 S1 C5 111.7(3) . .
O1 S1 C5 110.0(3) . .
O5 S1 C4 112.1(3) . .
O1 S1 C4 109.5(3) . .
C5 S1 C4 93.4(3) . .
C14 N1 C12 123.2(7) . .
C14 N1 C13 126.8(7) . .
C12 N1 C13 110.0(7) . .
C17 N2 C19 118.2(10) . .
C17 N2 C18 119.4(10) . .
C19 N2 C18 121.6(10) . .
C4 C1 C6 117.6(6) . 7
O2 C2 O4 124.3(7) . .
O2 C2 C8 121.9(6) . .
O4 C2 C8 113.8(6) . .
C9 C3 C5 118.7(6) . .
C9 C3 C6 128.6(6) . .
C5 C3 C6 112.7(6) . .
C1 C4 C6 124.5(6) . .
C1 C4 S1 126.3(5) . .
C6 C4 S1 109.2(5) . .
C7 C5 C3 123.0(6) . .
C7 C5 S1 126.3(5) . .
C3 C5 S1 110.6(5) . .
C1 C6 C4 117.9(6) 7 .
C1 C6 C3 128.2(6) 7 .
C4 C6 C3 113.9(6) . .
C5 C7 C8 117.2(6) . .
C10 C8 C7 119.4(6) . .
C10 C8 C2 120.1(6) . .
C7 C8 C2 120.5(6) . .
C10 C9 C3 118.9(6) . .
C9 C10 C8 122.7(6) . .
C12 C11 C15 102.4(6) . .
N1 C12 O7 124.2(7) . .
N1 C12 C11 114.1(6) . .
O7 C12 C11 121.5(7) . .
N1 C13 C15 103.0(6) . .
C13 C15 C11 104.6(6) . .
C20 C16 C17 103.6(8) . .
O6 C17 N2 128.3(11) . .
O6 C17 C16 125.1(10) . .
N2 C17 C16 106.6(8) . .
N2 C19 C20 100.9(9) . .
C16 C20 C19 105.3(8) . .

loop_
_geom_bond_atom_site_label_1
_geom_bond_atom_site_label_2
_geom_bond_distance
_geom_bond_site_symmetry_2
S1 O5 1.431(5) .
S1 O1 1.441(6) .
S1 C5 1.772(7) .
S1 C4 1.780(6) .
O2 C2 1.213(9) .
O4 C2 1.295(9) .
O6 C17 1.231(11) .
O7 C12 1.440(10) .
N1 C14 1.244(9) .
N1 C12 1.327(10) .
N1 C13 1.493(10) .
N2 C17 1.307(14) .
N2 C19 1.399(12) .
N2 C18 1.439(14) .
C1 C4 1.361(10) .
C1 C6 1.390(10) 7
C2 C8 1.488(10) .
C3 C9 1.384(9) .
C3 C5 1.402(9) .
C3 C6 1.470(10) .
C4 C6 1.414(8) .
C5 C7 1.386(10) .
C6 C1 1.390(10) 7
C7 C8 1.398(9) .
C8 C10 1.397(10) .
C9 C10 1.367(10) .
C11 C12 1.448(10) .
C11 C15 1.539(12) .
C13 C15 1.533(12) .
C16 C20 1.480(15) .
C16 C17 1.537(14) .
C19 C20 1.562(17) .
